data_1525934
loop_
_publ_author_name
'Martin, P.'
'Ruiz, A.I.'
'Campo, J.'
'Lopez, M.L.'
'Pico, C.'
'Veiga, M.L.'

_publ_section_title
;
 Conductivity and magnetic properties of new Ln Mn O3 derivatives
;
_journal_name_full 'Journal of Solid State Chemistry'
_journal_page_first 294
_journal_page_last 299
_journal_volume 161
_journal_year 2001
_chemical_formula_sum 'Mn0.55 Na0.55 Nd1.45 O6 Ti1.45'
_chemical_name_systematic '(Nd1.45 Na0.55) (Mn0.55 Ti1.45) O6'
_space_group_IT_number 62
_symmetry_space_group_name_Hall '-P 2c 2ab'
_symmetry_space_group_name_H-M 'P b n m'
_cell_angle_alpha 90
_cell_angle_beta 90
_cell_angle_gamma 90
_cell_formula_units_Z 2
_cell_length_a 5.426
_cell_length_b 5.435
_cell_length_c 7.694
_cell_volume 226.898
_citation_journal_id_ASTM JSSCBI
_cod_data_source_file Martin_JSSCBI_2001_1696.cif
_cod_data_source_block Mn0.55Na0.55Nd1.45O6Ti1.45
_cod_original_cell_volume 226.8984
_cod_original_sg_symbol_Hall '-P 2ac 2n (z,x,y)'
_cod_database_code 1525934

loop_
_symmetry_equiv_pos_as_xyz
x,y,z
x+1/2,-y+1/2,-z
-x+1/2,y+1/2,-z+1/2
-x,-y,z+1/2
-x,-y,-z
-x-1/2,y-1/2,z
x-1/2,-y-1/2,z-1/2
x,y,-z-1/2

loop_
_atom_site_label
_atom_site_type_symbol
_atom_site_fract_x
_atom_site_fract_y
_atom_site_fract_z
_atom_site_occupancy
_atom_site_U_iso_or_equiv
Nd1 Nd+3 -0.004 -0.021 0.25 0.725 0.0
Na1 Na+1 -0.004 -0.021 0.25 0.275 0.0
O2 O-2 0.75 0.266 0.021 1 0.0
O1 O-2 -0.077 0.447 0.25 1 0.0
Mn1 Mn+2 0.5 0 0 0.275 0.0
Ti1 Ti+4 0.5 0 0 0.725 0.0
